data_7122312
loop_
_publ_author_name
'Shemchuk, Oleksii'
'Song, Lixing'
'Robeyns, Koen'
'Braga, Dario'
'Grepioni, Fabrizia'
'Leyssens, Tom'

_publ_section_title
;
 Solid-state chiral resolution mediated by stoichiometry: crystallizing
 etiracetam with ZnCl<sub>2</sub>.
;
_journal_issue 77
_journal_name_full 'Chemical communications (Cambridge, England)'
_journal_page_first 10890
_journal_page_last 10892
_journal_paper_doi 10.1039/c8cc06199h
_journal_volume 54
_journal_year 2018
_chemical_absolute_configuration rm
_chemical_formula_moiety 'C16 H28 Cl4 N4 O4 Zn2'
_chemical_formula_sum 'C16 H28 Cl4 N4 O4 Zn2'
_chemical_formula_weight 612.96
_space_group_crystal_system monoclinic
_space_group_IT_number 4
_space_group_name_Hall 'P 2yb'
_space_group_name_H-M_alt 'P 1 21 1'
_symmetry_space_group_name_Hall 'P 2yb'
_symmetry_space_group_name_H-M 'P 1 21 1'
_atom_sites_solution_hydrogens geom
_atom_sites_solution_primary dual
_audit_creation_date 2018-05-29
_audit_creation_method
;
Olex2 1.2
(compiled 2018.05.18 svn.r3508 for OlexSys, GUI svn.r5497)
;
_audit_update_record
;
2018-07-24 deposited with the CCDC.
2018-09-03 downloaded from the CCDC.
;
_cell_angle_alpha 90
_cell_angle_beta 98.496(4)
_cell_angle_gamma 90
_cell_formula_units_Z 2
_cell_length_a 6.3692(3)
_cell_length_b 11.6771(4)
_cell_length_c 17.1077(6)
_cell_measurement_reflns_used 1929
_cell_measurement_temperature 293(2)
_cell_measurement_theta_max 26.9890
_cell_measurement_theta_min 3.6140
_cell_volume 1258.40(9)
_computing_cell_refinement 'CrysAlisPro 1.171.38.46 (Rigaku OD, 2015)'
_computing_data_collection 'CrysAlisPro 1.171.38.46 (Rigaku OD, 2015)'
_computing_data_reduction 'CrysAlisPro 1.171.38.46 (Rigaku OD, 2015)'
_computing_molecular_graphics 'Olex2 (Dolomanov et al., 2009)'
_computing_publication_material 'Olex2 (Dolomanov et al., 2009)'
_computing_structure_refinement 'ShelXL (Sheldrick, 2015)'
_computing_structure_solution 'ShelXT (Sheldrick, 2015)'
_diffrn_ambient_temperature 293(2)
_diffrn_detector 'CCD plate'
_diffrn_detector_area_resol_mean 16.1340
_diffrn_detector_type Sapphire3
_diffrn_measured_fraction_theta_full 0.998
_diffrn_measured_fraction_theta_max 0.852
_diffrn_measurement_details
;
List of Runs (angles in degrees, time in seconds):

  # Type    Start    End  Width  t~exp~   \w     \q     \k     \f   Frames
#--------------------------------------------------------------------------
  1  \w    -25.00   3.00   1.00    9.21    --  -16.52 -99.00-120.00   28
  2  \w    -38.00  44.00   1.00    9.21    --  -16.52  19.00 -30.00   82
  3  \w    -85.00  21.00   1.00    9.21    --  -16.52 -19.00 120.00  106
;
_diffrn_measurement_device 'four-circle diffractometer'
_diffrn_measurement_device_type 'Xcalibur, Sapphire3'
_diffrn_measurement_method '\w scans'
_diffrn_orient_matrix_type 'CrysAlisPro convention (1999,Acta A55,543-557)'
_diffrn_orient_matrix_UB_11 -0.0464626000
_diffrn_orient_matrix_UB_12 0.0222871000
_diffrn_orient_matrix_UB_13 0.0320038000
_diffrn_orient_matrix_UB_21 -0.1010683000
_diffrn_orient_matrix_UB_22 -0.0004704000
_diffrn_orient_matrix_UB_23 -0.0238164000
_diffrn_orient_matrix_UB_31 -0.0175306000
_diffrn_orient_matrix_UB_32 -0.0565144000
_diffrn_orient_matrix_UB_33 0.0128382000
_diffrn_radiation_monochromator graphite
_diffrn_radiation_probe x-ray
_diffrn_radiation_type MoK\a
_diffrn_radiation_wavelength 0.71073
_diffrn_reflns_av_R_equivalents 0.0240
_diffrn_reflns_av_unetI/netI 0.0595
_diffrn_reflns_Laue_measured_fraction_full 0.998
_diffrn_reflns_Laue_measured_fraction_max 0.852
_diffrn_reflns_limit_h_max 8
_diffrn_reflns_limit_h_min -8
_diffrn_reflns_limit_k_max 15
_diffrn_reflns_limit_k_min -11
_diffrn_reflns_limit_l_max 23
_diffrn_reflns_limit_l_min -17
_diffrn_reflns_number 6011
_diffrn_reflns_point_group_measured_fraction_full 0.843
_diffrn_reflns_point_group_measured_fraction_max 0.682
_diffrn_reflns_theta_full 25.242
_diffrn_reflns_theta_max 29.109
_diffrn_reflns_theta_min 3.234
_diffrn_source 'fine-focus sealed X-ray tube'
_diffrn_source_type 'Enhance (Mo) X-ray Source'
_exptl_absorpt_coefficient_mu 2.359
_exptl_absorpt_correction_T_max 1.00000
_exptl_absorpt_correction_T_min 0.89647
_exptl_absorpt_correction_type multi-scan
_exptl_absorpt_process_details
;
CrysAlisPro 1.171.38.46 (Rigaku Oxford Diffraction, 2015)
Empirical absorption correction using spherical harmonics,
 implemented in SCALE3 ABSPACK scaling algorithm.
;
_exptl_crystal_colour colourless
_exptl_crystal_colour_primary colourless
_exptl_crystal_density_diffrn 1.618
_exptl_crystal_description block
_exptl_crystal_F_000 624
_exptl_crystal_size_max 0.15
_exptl_crystal_size_mid 0.14
_exptl_crystal_size_min 0.11
_refine_diff_density_max 0.487
_refine_diff_density_min -0.481
_refine_diff_density_rms 0.085
_refine_ls_abs_structure_details
;
 Flack x determined using 1288 quotients [(I+)-(I-)]/[(I+)+(I-)]
 (Parsons, Flack and Wagner, Acta Cryst. B69 (2013) 249-259).
;
_refine_ls_abs_structure_Flack 0.007(15)
_refine_ls_extinction_method none
_refine_ls_goodness_of_fit_ref 1.001
_refine_ls_hydrogen_treatment constr
_refine_ls_matrix_type full
_refine_ls_number_parameters 273
_refine_ls_number_reflns 4612
_refine_ls_number_restraints 1
_refine_ls_restrained_S_all 1.001
_refine_ls_R_factor_all 0.0516
_refine_ls_R_factor_gt 0.0435
_refine_ls_shift/su_max 0.000
_refine_ls_shift/su_mean 0.000
_refine_ls_structure_factor_coef Fsqd
_refine_ls_weighting_details 'w=1/[\s^2^(Fo^2^)+(0.0420P)^2^] where P=(Fo^2^+2Fc^2^)/3'
_refine_ls_weighting_scheme calc
_refine_ls_wR_factor_gt 0.0880
_refine_ls_wR_factor_ref 0.0922
_reflns_Friedel_coverage 0.529
_reflns_Friedel_fraction_full 0.670
_reflns_Friedel_fraction_max 0.495
_reflns_number_gt 4031
_reflns_number_total 4612
_reflns_threshold_expression 'I > 2\s(I)'
_cod_data_source_file c8cc06199h2.cif
_cod_data_source_block S-Eti_ZnCl2
_cod_depositor_comments 'Adding full bibliography for 7122311--7122312.cif.'
_cod_database_code 7122312
_shelx_shelxl_version_number 2018/1
_shelx_space_group_comment
;
The symmetry employed for this shelxl refinement is uniquely defined
by the following loop, which should always be used as a source of
symmetry information in preference to the above space-group names.
They are only intended as comments.
;
_shelx_estimated_absorpt_t_max 0.781
_shelx_estimated_absorpt_t_min 0.719
_reflns_odcompleteness_completeness 99.81
_reflns_odcompleteness_iscentric 1
_reflns_odcompleteness_theta 26.32
_olex2_refinement_description
;
1. Fixed Uiso
 At 1.2 times of:
  All C(H) groups, All C(H,H) groups, All N(H,H) groups
 At 1.5 times of:
  All C(H,H,H) groups
2.a Ternary CH refined with riding coordinates:
 C5(H5), C13(H13)
2.b Secondary CH2 refined with riding coordinates:
 C10(H10A,H10B), C12(H12A,H12B), C7(H7A,H7B), C2(H2C,H2D), C4(H4C,H4D),
 C11(H11A,H11B), C3(H3A,H3B), C15(H15A,H15B)
2.c X=CH2 refined with riding coordinates:
 N4(H4A,H4B), N2(H2A,H2B)
2.d Idealised Me refined as rotating group:
 C8(H8A,H8B,H8C), C16(H16A,H16B,H16C)
;
_olex2_submission_special_instructions 'No special instructions were received'
_oxdiff_exptl_absorpt_empirical_details
;
Empirical correction (ABSPACK) includes:
- Absorption correction using spherical harmonics
- Frame scaling
;
_oxdiff_exptl_absorpt_empirical_full_max 1.285
_oxdiff_exptl_absorpt_empirical_full_min 0.884

loop_
_space_group_symop_operation_xyz
'x, y, z'
'-x, y+1/2, -z'

loop_
_atom_site_label
_atom_site_type_symbol
_atom_site_fract_x
_atom_site_fract_y
_atom_site_fract_z
_atom_site_U_iso_or_equiv
_atom_site_adp_type
_atom_site_occupancy
_atom_site_site_symmetry_order
_atom_site_calc_flag
_atom_site_refinement_flags_posn
Zn2 Zn 0.03048(10) 0.38968(6) 0.15068(4) 0.02843(18) Uani 1 1 d .
Zn1 Zn 0.06238(12) 0.42778(6) 0.63200(4) 0.0340(2) Uani 1 1 d .
Cl4 Cl 0.1024(3) 0.51394(16) 0.06172(11) 0.0441(4) Uani 1 1 d .
Cl3 Cl -0.3161(3) 0.36649(15) 0.15096(13) 0.0505(5) Uani 1 1 d .
Cl2 Cl -0.1421(3) 0.58573(17) 0.61669(12) 0.0486(5) Uani 1 1 d .
Cl1 Cl -0.0937(3) 0.26783(16) 0.65798(12) 0.0507(5) Uani 1 1 d .
O1 O 0.8316(7) 0.7343(4) 0.8462(3) 0.0324(11) Uani 1 1 d .
O2 O 0.3195(7) 0.4570(4) 0.7103(3) 0.0414(12) Uani 1 1 d .
O3 O 0.1559(7) 0.4306(4) 0.2608(2) 0.0377(11) Uani 1 1 d .
O4 O 0.2022(8) 0.3994(5) 0.5367(3) 0.0481(12) Uani 1 1 d .
N3 N 0.3952(9) 0.4982(5) 0.3614(3) 0.0317(13) Uani 1 1 d .
N1 N 0.6100(8) 0.5966(5) 0.8796(3) 0.0293(12) Uani 1 1 d .
C1 C 0.7296(10) 0.6893(5) 0.8943(4) 0.0287(14) Uani 1 1 d .
C9 C 0.3022(10) 0.4977(5) 0.2853(4) 0.0264(14) Uani 1 1 d .
N4 N 0.1342(11) 0.5617(5) 0.4675(4) 0.0475(16) Uani 1 1 d .
H4A H 0.058699 0.588969 0.500845 0.057 Uiso 1 1 calc R
H4B H 0.152264 0.600952 0.426447 0.057 Uiso 1 1 calc R
C6 C 0.3725(11) 0.5349(6) 0.7589(4) 0.0332(15) Uani 1 1 d .
C10 C 0.3995(11) 0.5871(6) 0.2398(4) 0.0389(17) Uani 1 1 d .
H10A H 0.297373 0.646682 0.222095 0.047 Uiso 1 1 calc R
H10B H 0.450097 0.553828 0.194083 0.047 Uiso 1 1 calc R
C14 C 0.2216(11) 0.4603(6) 0.4791(4) 0.0362(16) Uani 1 1 d .
N2 N 0.2516(10) 0.6217(5) 0.7689(4) 0.0512(18) Uani 1 1 d .
H2A H 0.127985 0.627407 0.741107 0.061 Uiso 1 1 calc R
H2B H 0.295217 0.673454 0.803235 0.061 Uiso 1 1 calc R
C12 C 0.5656(13) 0.5831(7) 0.3769(5) 0.050(2) Uani 1 1 d .
H12A H 0.698231 0.547026 0.399107 0.060 Uiso 1 1 calc R
H12B H 0.530428 0.641326 0.413329 0.060 Uiso 1 1 calc R
C5 C 0.5960(11) 0.5296(6) 0.8072(4) 0.0326(15) Uani 1 1 d .
H5 H 0.693233 0.564748 0.774806 0.039 Uiso 1 1 calc R
C7 C 0.6662(11) 0.4046(6) 0.8211(4) 0.0446(18) Uani 1 1 d .
H7A H 0.577091 0.367995 0.855082 0.054 Uiso 1 1 calc R
H7B H 0.647143 0.364295 0.770986 0.054 Uiso 1 1 calc R
C2 C 0.7221(11) 0.7277(6) 0.9782(4) 0.0354(16) Uani 1 1 d .
H2C H 0.687729 0.808507 0.979870 0.042 Uiso 1 1 calc R
H2D H 0.857281 0.714379 1.011217 0.042 Uiso 1 1 calc R
C13 C 0.3477(10) 0.4132(6) 0.4179(3) 0.0367(16) Uani 1 1 d .
H13 H 0.257578 0.355549 0.387768 0.044 Uiso 1 1 calc R
C4 C 0.5157(13) 0.5562(6) 0.9483(4) 0.0454(19) Uani 1 1 d .
H4C H 0.587160 0.487922 0.970967 0.055 Uiso 1 1 calc R
H4D H 0.365750 0.539701 0.933665 0.055 Uiso 1 1 calc R
C11 C 0.5815(14) 0.6346(8) 0.2969(6) 0.067(3) Uani 1 1 d .
H11A H 0.572258 0.717401 0.299174 0.080 Uiso 1 1 calc R
H11B H 0.715856 0.614164 0.280325 0.080 Uiso 1 1 calc R
C3 C 0.5493(15) 0.6555(7) 1.0053(5) 0.053(2) Uani 1 1 d .
H3A H 0.592946 0.628357 1.058852 0.063 Uiso 1 1 calc R
H3B H 0.419688 0.699581 1.003909 0.063 Uiso 1 1 calc R
C8 C 0.8972(13) 0.3955(9) 0.8589(5) 0.068(3) Uani 1 1 d .
H8A H 0.984170 0.439906 0.829015 0.103 Uiso 1 1 calc GR
H8B H 0.941020 0.316786 0.859541 0.103 Uiso 1 1 calc GR
H8C H 0.912175 0.423976 0.912096 0.103 Uiso 1 1 calc GR
C15 C 0.5463(14) 0.3505(8) 0.4569(5) 0.061(3) Uani 1 1 d .
H15A H 0.507050 0.293673 0.493494 0.073 Uiso 1 1 calc R
H15B H 0.642330 0.404671 0.486639 0.073 Uiso 1 1 calc R
C16 C 0.6583(18) 0.2919(9) 0.3947(7) 0.086(4) Uani 1 1 d .
H16A H 0.562365 0.239288 0.364675 0.130 Uiso 1 1 calc GR
H16B H 0.780037 0.250930 0.420350 0.130 Uiso 1 1 calc GR
H16C H 0.702950 0.348560 0.359980 0.130 Uiso 1 1 calc GR

loop_
_atom_site_aniso_label
_atom_site_aniso_U_11
_atom_site_aniso_U_22
_atom_site_aniso_U_33
_atom_site_aniso_U_23
_atom_site_aniso_U_13
_atom_site_aniso_U_12
Zn2 0.0305(4) 0.0274(4) 0.0262(4) 0.0019(3) 0.0005(3) 0.0012(3)
Zn1 0.0398(4) 0.0323(5) 0.0289(4) -0.0036(3) 0.0023(3) -0.0040(3)
Cl4 0.0547(11) 0.0437(10) 0.0342(10) 0.0126(8) 0.0070(8) -0.0003(9)
Cl3 0.0297(8) 0.0385(11) 0.0813(15) 0.0105(10) 0.0020(8) 0.0015(8)
Cl2 0.0518(12) 0.0451(11) 0.0485(12) -0.0010(9) 0.0062(9) 0.0095(9)
Cl1 0.0573(12) 0.0378(10) 0.0586(13) -0.0080(9) 0.0143(10) -0.0159(9)
O1 0.042(3) 0.026(2) 0.031(3) -0.004(2) 0.010(2) -0.010(2)
O2 0.041(3) 0.039(3) 0.041(3) -0.013(2) -0.006(2) -0.002(2)
O3 0.046(3) 0.040(3) 0.025(2) 0.000(2) -0.0006(19) -0.014(2)
O4 0.067(3) 0.047(3) 0.033(3) 0.006(3) 0.017(2) 0.010(3)
N3 0.032(3) 0.040(3) 0.022(3) -0.008(2) -0.001(2) 0.000(2)
N1 0.038(3) 0.027(3) 0.025(3) -0.003(2) 0.009(2) -0.011(2)
C1 0.030(3) 0.026(3) 0.030(4) -0.002(3) 0.004(3) 0.002(3)
C9 0.032(3) 0.027(3) 0.022(3) -0.001(3) 0.007(3) 0.002(3)
N4 0.068(4) 0.043(4) 0.037(4) 0.007(3) 0.023(3) 0.016(3)
C6 0.035(4) 0.029(4) 0.036(4) -0.004(3) 0.008(3) -0.007(3)
C10 0.042(4) 0.040(4) 0.037(4) 0.003(3) 0.011(3) -0.001(3)
C14 0.042(4) 0.040(4) 0.025(4) -0.003(3) 0.002(3) 0.003(3)
N2 0.043(4) 0.041(4) 0.064(5) -0.017(3) -0.008(3) 0.003(3)
C12 0.052(5) 0.047(5) 0.046(5) -0.005(4) -0.010(4) -0.009(4)
C5 0.034(4) 0.035(4) 0.029(4) -0.006(3) 0.008(3) -0.012(3)
C7 0.050(4) 0.035(4) 0.047(4) -0.009(4) 0.002(3) 0.001(4)
C2 0.043(4) 0.028(4) 0.035(4) -0.005(3) 0.004(3) -0.002(3)
C13 0.045(4) 0.042(4) 0.022(3) -0.001(3) -0.001(3) 0.003(3)
C4 0.060(5) 0.044(5) 0.034(4) -0.001(3) 0.012(4) -0.015(4)
C11 0.050(5) 0.070(6) 0.077(7) 0.014(5) -0.002(5) -0.022(5)
C3 0.085(7) 0.047(5) 0.031(4) -0.003(4) 0.026(4) -0.014(5)
C8 0.068(5) 0.072(6) 0.057(5) -0.021(5) -0.018(4) 0.016(5)
C15 0.074(6) 0.069(6) 0.040(5) 0.016(4) 0.009(4) 0.037(5)
C16 0.112(9) 0.070(7) 0.088(9) 0.025(6) 0.048(7) 0.042(7)

loop_
_atom_type_symbol
_atom_type_description
_atom_type_scat_dispersion_real
_atom_type_scat_dispersion_imag
_atom_type_scat_source
C C 0.0033 0.0016 'International Tables Vol C Tables 4.2.6.8 and 6.1.1.4'
H H 0.0000 0.0000 'International Tables Vol C Tables 4.2.6.8 and 6.1.1.4'
Cl Cl 0.1484 0.1585 'International Tables Vol C Tables 4.2.6.8 and 6.1.1.4'
N N 0.0061 0.0033 'International Tables Vol C Tables 4.2.6.8 and 6.1.1.4'
O O 0.0106 0.0060 'International Tables Vol C Tables 4.2.6.8 and 6.1.1.4'
Zn Zn 0.2839 1.4301 'International Tables Vol C Tables 4.2.6.8 and 6.1.1.4'

loop_
_geom_angle_atom_site_label_1
_geom_angle_atom_site_label_2
_geom_angle_atom_site_label_3
_geom_angle
_geom_angle_site_symmetry_1
_geom_angle_site_symmetry_3
Cl4 Zn2 Cl3 112.96(8) . .
O1 Zn2 Cl4 118.56(14) 2_646 .
O1 Zn2 Cl3 108.63(14) 2_646 .
O3 Zn2 Cl4 113.60(14) . .
O3 Zn2 Cl3 106.65(14) . .
O3 Zn2 O1 94.54(19) . 2_646
Cl1 Zn1 Cl2 116.73(8) . .
O2 Zn1 Cl2 110.07(15) . .
O2 Zn1 Cl1 111.29(16) . .
O2 Zn1 O4 99.0(2) . .
O4 Zn1 Cl2 111.18(16) . .
O4 Zn1 Cl1 107.10(17) . .
C1 O1 Zn2 129.4(4) . 2_656
C6 O2 Zn1 133.7(5) . .
C9 O3 Zn2 130.2(4) . .
C14 O4 Zn1 131.6(5) . .
C9 N3 C12 112.6(6) . .
C9 N3 C13 122.4(5) . .
C13 N3 C12 124.4(5) . .
C1 N1 C5 124.2(6) . .
C1 N1 C4 113.6(5) . .
C5 N1 C4 121.6(5) . .
O1 C1 N1 124.2(6) . .
O1 C1 C2 126.8(6) . .
N1 C1 C2 109.0(6) . .
O3 C9 N3 121.9(6) . .
O3 C9 C10 128.0(6) . .
N3 C9 C10 110.1(6) . .
H4A N4 H4B 120.0 . .
C14 N4 H4A 120.0 . .
C14 N4 H4B 120.0 . .
O2 C6 N2 123.4(7) . .
O2 C6 C5 117.9(6) . .
N2 C6 C5 118.7(6) . .
C9 C10 H10A 110.7 . .
C9 C10 H10B 110.7 . .
C9 C10 C11 105.0(6) . .
H10A C10 H10B 108.8 . .
C11 C10 H10A 110.7 . .
C11 C10 H10B 110.7 . .
O4 C14 N4 123.4(7) . .
O4 C14 C13 117.9(6) . .
N4 C14 C13 118.7(6) . .
C6 N2 H2A 120.0 . .
C6 N2 H2B 120.0 . .
H2A N2 H2B 120.0 . .
N3 C12 H12A 110.8 . .
N3 C12 H12B 110.8 . .
N3 C12 C11 104.6(6) . .
H12A C12 H12B 108.9 . .
C11 C12 H12A 110.8 . .
C11 C12 H12B 110.8 . .
N1 C5 C6 111.8(6) . .
N1 C5 H5 106.9 . .
N1 C5 C7 113.5(6) . .
C6 C5 H5 106.9 . .
C7 C5 C6 110.3(5) . .
C7 C5 H5 106.9 . .
C5 C7 H7A 109.2 . .
C5 C7 H7B 109.2 . .
H7A C7 H7B 107.9 . .
C8 C7 C5 112.0(7) . .
C8 C7 H7A 109.2 . .
C8 C7 H7B 109.2 . .
C1 C2 H2C 110.8 . .
C1 C2 H2D 110.8 . .
C1 C2 C3 104.6(6) . .
H2C C2 H2D 108.9 . .
C3 C2 H2C 110.8 . .
C3 C2 H2D 110.8 . .
N3 C13 C14 113.4(6) . .
N3 C13 H13 106.5 . .
N3 C13 C15 112.3(6) . .
C14 C13 H13 106.5 . .
C14 C13 C15 111.2(6) . .
C15 C13 H13 106.5 . .
N1 C4 H4C 111.1 . .
N1 C4 H4D 111.1 . .
N1 C4 C3 103.5(6) . .
H4C C4 H4D 109.0 . .
C3 C4 H4C 111.1 . .
C3 C4 H4D 111.1 . .
C10 C11 C12 107.0(7) . .
C10 C11 H11A 110.3 . .
C10 C11 H11B 110.3 . .
C12 C11 H11A 110.3 . .
C12 C11 H11B 110.3 . .
H11A C11 H11B 108.6 . .
C2 C3 H3A 110.6 . .
C2 C3 H3B 110.6 . .
C4 C3 C2 105.7(6) . .
C4 C3 H3A 110.6 . .
C4 C3 H3B 110.6 . .
H3A C3 H3B 108.7 . .
C7 C8 H8A 109.5 . .
C7 C8 H8B 109.5 . .
C7 C8 H8C 109.5 . .
H8A C8 H8B 109.5 . .
H8A C8 H8C 109.5 . .
H8B C8 H8C 109.5 . .
C13 C15 H15A 109.5 . .
C13 C15 H15B 109.5 . .
C13 C15 C16 110.6(7) . .
H15A C15 H15B 108.1 . .
C16 C15 H15A 109.5 . .
C16 C15 H15B 109.5 . .
C15 C16 H16A 109.5 . .
C15 C16 H16B 109.5 . .
C15 C16 H16C 109.5 . .
H16A C16 H16B 109.5 . .
H16A C16 H16C 109.5 . .
H16B C16 H16C 109.5 . .

loop_
_geom_bond_atom_site_label_1
_geom_bond_atom_site_label_2
_geom_bond_distance
_geom_bond_site_symmetry_2
Zn2 Cl4 2.1996(19) .
Zn2 Cl3 2.2249(18) .
Zn2 O1 2.013(4) 2_646
Zn2 O3 1.993(4) .
Zn1 Cl2 2.251(2) .
Zn1 Cl1 2.192(2) .
Zn1 O2 1.985(5) .
Zn1 O4 1.997(5) .
O1 C1 1.239(8) .
O2 C6 1.246(8) .
O3 C9 1.242(7) .
O4 C14 1.237(8) .
N3 C9 1.349(8) .
N3 C12 1.465(9) .
N3 C13 1.448(9) .
N1 C1 1.326(8) .
N1 C5 1.457(8) .
N1 C4 1.475(9) .
C1 C2 1.511(9) .
C9 C10 1.490(9) .
N4 H4A 0.8600 .
N4 H4B 0.8600 .
N4 C14 1.311(8) .
C6 N2 1.299(9) .
C6 C5 1.538(9) .
C10 H10A 0.9700 .
C10 H10B 0.9700 .
C10 C11 1.507(11) .
C14 C13 1.514(9) .
N2 H2A 0.8600 .
N2 H2B 0.8600 .
C12 H12A 0.9700 .
C12 H12B 0.9700 .
C12 C11 1.512(12) .
C5 H5 0.9800 .
C5 C7 1.535(10) .
C7 H7A 0.9700 .
C7 H7B 0.9700 .
C7 C8 1.521(9) .
C2 H2C 0.9700 .
C2 H2D 0.9700 .
C2 C3 1.512(11) .
C13 H13 0.9800 .
C13 C15 1.527(9) .
C4 H4C 0.9700 .
C4 H4D 0.9700 .
C4 C3 1.511(10) .
C11 H11A 0.9700 .
C11 H11B 0.9700 .
C3 H3A 0.9700 .
C3 H3B 0.9700 .
C8 H8A 0.9600 .
C8 H8B 0.9600 .
C8 H8C 0.9600 .
C15 H15A 0.9700 .
C15 H15B 0.9700 .
C15 C16 1.528(12) .
C16 H16A 0.9600 .
C16 H16B 0.9600 .
C16 H16C 0.9600 .
